data_4516744
loop_
_publ_author_name
'Wang, Xiao-Kun'
'Liu, Jiang'
'Zhang, Lei'
'Dong, Long-Zhang'
'Li, Shun-Li'
'Kan, Yu-He'
'Li, Dong-Sheng'
'Lan, Ya-Qian'

_publ_section_title
;
 Monometallic Catalytic Models Hosted in Stable Metal--Organic Frameworks
 for Tunable CO2 Photoreduction
;
_journal_issue 3
_journal_name_full 'ACS Catalysis'
_journal_page_first 1726
_journal_paper_doi 10.1021/acscatal.8b04887
_journal_volume 9
_journal_year 2019
_chemical_formula_moiety 'C468 H396 N48 Ni18 O108, 27(H2 O)'
_chemical_formula_sum 'C468 H450 N48 Ni18 O135'
_chemical_formula_weight 9963.51
_space_group_crystal_system trigonal
_space_group_IT_number 148
_space_group_name_Hall '-R 3'
_space_group_name_H-M_alt 'R -3 :H'
_atom_sites_solution_hydrogens mixed
_audit_creation_date 2018-11-13
_audit_creation_method
;
Olex2 1.2
(compiled 2018.05.29 svn.r3508 for OlexSys, GUI svn.r5506)
;
_cell_angle_alpha 90
_cell_angle_beta 90
_cell_angle_gamma 120
_cell_formula_units_Z 1
_cell_length_a 15.7128(10)
_cell_length_b 15.7128(10)
_cell_length_c 60.539(4)
_cell_measurement_reflns_used 9959
_cell_measurement_temperature 296(2)
_cell_measurement_theta_max 28.27
_cell_measurement_theta_min 2.25
_cell_volume 12944.1(14)
_computing_cell_refinement 'SAINT v8.37A (Bruker, 2015)'
_computing_data_reduction 'SAINT v8.37A (Bruker, 2015)'
_computing_molecular_graphics 'Olex2 (Dolomanov et al., 2009)'
_computing_publication_material 'Olex2 (Dolomanov et al., 2009)'
_computing_structure_refinement 'ShelXL (Sheldrick, 2015)'
_computing_structure_solution 'SHELXT 2014/5 (Sheldrick, 2014)'
_diffrn_ambient_temperature 296.15
_diffrn_measured_fraction_theta_full 0.989
_diffrn_measured_fraction_theta_max 0.986
_diffrn_measurement_device_type 'Bruker APEX-II CCD'
_diffrn_measurement_method '\f and \w scans'
_diffrn_radiation_type MoK\a
_diffrn_radiation_wavelength 0.71073
_diffrn_reflns_av_R_equivalents 0.0244
_diffrn_reflns_av_unetI/netI 0.0205
_diffrn_reflns_Laue_measured_fraction_full 0.989
_diffrn_reflns_Laue_measured_fraction_max 0.986
_diffrn_reflns_limit_h_max 20
_diffrn_reflns_limit_h_min -17
_diffrn_reflns_limit_k_max 17
_diffrn_reflns_limit_k_min -20
_diffrn_reflns_limit_l_max 78
_diffrn_reflns_limit_l_min -78
_diffrn_reflns_number 42225
_diffrn_reflns_point_group_measured_fraction_full 0.989
_diffrn_reflns_point_group_measured_fraction_max 0.986
_diffrn_reflns_theta_full 25.242
_diffrn_reflns_theta_max 27.870
_diffrn_reflns_theta_min 1.641
_diffrn_standards_number 0
_exptl_absorpt_coefficient_mu 0.720
_exptl_absorpt_correction_T_max 0.7457
_exptl_absorpt_correction_T_min 0.6435
_exptl_absorpt_correction_type multi-scan
_exptl_absorpt_process_details
'SADABS-2016/2 (Bruker,2016/2) was used for absorption correction. wR2(int) was 0.0458 before and 0.0344 after correction. The Ratio of minimum to maximum transmission is 0.8629. The \l/2 correction factor is Not present.'
_exptl_crystal_colour 'clear dark green'
_exptl_crystal_colour_lustre clear
_exptl_crystal_colour_modifier dark
_exptl_crystal_colour_primary green
_exptl_crystal_density_diffrn 1.278
_exptl_crystal_description hexagonal
_exptl_crystal_F_000 5178
_exptl_crystal_size_max 0.25
_exptl_crystal_size_mid 0.24
_exptl_crystal_size_min 0.22
_platon_squeeze_details
;
TITL mo_tca_ni_0m_a.res in R-3
CELL   15.7128   15.7128   60.5390     90.00     90.00    120.00
SPGR R-3
# Solvent Accessible Volume =      1557
# Electrons Found in S.A.V. =       275
# Note: Atoms in Void are Labelled as Cxxx and Qxxx for all Others
C101 0.332 0.675 0.300 !       1.95 eA-3
C102 1.000 1.008 0.344 !       1.34 eA-3
C103 1.000 1.006 0.609 !       1.26 eA-3
Q104 0.750 0.922 0.436 !       1.18 eA-3
Q105 0.796 0.457 0.341 !       1.14 eA-3
C106 0.252 0.686 0.054 !       1.08 eA-3
C107 0.107 0.984 0.635 !       1.04 eA-3
Q108 0.080 0.988 0.609 !       1.03 eA-3
Q109 0.531 0.719 0.215 !       0.90 eA-3
Q110 0.939 0.919 0.396 !       0.90 eA-3
C111 0.656 0.399 0.935 !       0.79 eA-3
Q112 0.472 0.895 0.094 !       0.76 eA-3
C113 1.002 1.005 0.453 !       0.68 eA-3
Q114 0.875 0.018 0.423 !       0.62 eA-3
Q115 0.387 0.655 0.224 !       0.58 eA-3
Q116 0.763 0.517 0.320 !       0.58 eA-3
Q117 0.309 0.141 0.415 !       0.50 eA-3
;
_refine_diff_density_max 1.211
_refine_diff_density_min -0.344
_refine_diff_density_rms 0.072
_refine_ls_extinction_method none
_refine_ls_goodness_of_fit_ref 1.060
_refine_ls_hydrogen_treatment constr
_refine_ls_matrix_type full
_refine_ls_number_parameters 345
_refine_ls_number_reflns 6792
_refine_ls_number_restraints 0
_refine_ls_restrained_S_all 1.060
_refine_ls_R_factor_all 0.0600
_refine_ls_R_factor_gt 0.0476
_refine_ls_shift/su_max 0.001
_refine_ls_shift/su_mean 0.000
_refine_ls_structure_factor_coef Fsqd
_refine_ls_weighting_details 'w=1/[\s^2^(Fo^2^)+(0.0886P)^2^+27.5483P] where P=(Fo^2^+2Fc^2^)/3'
_refine_ls_weighting_scheme calc
_refine_ls_wR_factor_gt 0.1422
_refine_ls_wR_factor_ref 0.1511
_reflns_Friedel_coverage 0.000
_reflns_number_gt 5615
_reflns_number_total 6792
_reflns_threshold_expression 'I > 2\s(I)'
_cod_data_source_file cs8b04887_si_002.cif
_cod_data_source_block mo_tca_ni_0m_sq
_cod_original_cell_volume 12944.1(18)
_cod_original_sg_symbol_H-M 'R -3'
_cod_database_code 4516744
_shelx_shelxl_version_number 2017/1
_shelx_space_group_comment
;
The symmetry employed for this shelxl refinement is uniquely defined
by the following loop, which should always be used as a source of
symmetry information in preference to the above space-group names.
They are only intended as comments.
;
_shelx_estimated_absorpt_t_max 0.858
_shelx_estimated_absorpt_t_min 0.840
_olex2_refinement_description
;
1. Fixed Uiso
 At 1.2 times of:
  All C(H) groups
 At 1.5 times of:
  All O(H,H) groups
2. Others
 Fixed Sof: O3W(0.5) H3WA(0.5) H3WB(0.5)
3.a Riding coordinates:
 O3W(H3WA,H3WB)
3.b Free rotating group:
 O4W(H4WA,H4WB)
3.c Rotating group:
 O1W(H1WA,H1WB), O2W(H2WA,H2WB)
3.d Aromatic/amide H refined with riding coordinates:
 C4(H4), C3(H3), C7(H7), C11(H11), C10(H10), C6(H6), C26(H26), C14(H14),
 C13(H13), C19(H19), C20(H20), C25(H25), C24(H24), C18(H18), C15(H15), C16(H16),
  C22(H22), C21(H21)
;
_platon_squeeze_void_probe_radius 1.20
_olex2_submission_special_instructions 'No special instructions were received'

loop_
_space_group_symop_operation_xyz
'x, y, z'
'-y, x-y, z'
'-x+y, -x, z'
'x+2/3, y+1/3, z+1/3'
'-y+2/3, x-y+1/3, z+1/3'
'-x+y+2/3, -x+1/3, z+1/3'
'x+1/3, y+2/3, z+2/3'
'-y+1/3, x-y+2/3, z+2/3'
'-x+y+1/3, -x+2/3, z+2/3'
'-x, -y, -z'
'y, -x+y, -z'
'x-y, x, -z'
'-x+2/3, -y+1/3, -z+1/3'
'y+2/3, -x+y+1/3, -z+1/3'
'x-y+2/3, x+1/3, -z+1/3'
'-x+1/3, -y+2/3, -z+2/3'
'y+1/3, -x+y+2/3, -z+2/3'
'x-y+1/3, x+2/3, -z+2/3'

loop_
_atom_site_label
_atom_site_type_symbol
_atom_site_fract_x
_atom_site_fract_y
_atom_site_fract_z
_atom_site_U_iso_or_equiv
_atom_site_adp_type
_atom_site_occupancy
_atom_site_site_symmetry_order
_atom_site_calc_flag
_atom_site_refinement_flags_posn
_atom_site_refinement_flags_adp
_atom_site_refinement_flags_occupancy
Ni1 Ni 0.80265(2) 0.62720(2) 0.41485(2) 0.02728(12) Uani 1 1 d . . .
O1W O 0.70816(12) 0.48348(13) 0.40432(3) 0.0336(4) Uani 1 1 d . . .
H1WA H 0.737505 0.464380 0.394964 0.050 Uiso 1 1 d GR . .
H1WB H 0.659636 0.480191 0.396573 0.050 Uiso 1 1 d GR . .
O3 O 0.69188(13) 0.62622(14) 0.43241(3) 0.0362(4) Uani 1 1 d . . .
O1 O 0.91638(12) 0.63176(13) 0.39743(3) 0.0357(4) Uani 1 1 d . . .
O2 O 0.86310(12) 0.47899(13) 0.38539(3) 0.0371(4) Uani 1 1 d . . .
O2W O 0.89867(15) 0.77226(15) 0.42358(4) 0.0480(5) Uani 1 1 d . . .
H2WA H 0.955263 0.779646 0.426680 0.072 Uiso 1 1 d GR . .
H2WB H 0.879721 0.785419 0.435808 0.072 Uiso 1 1 d GR . .
N1 N 0.76014(16) 0.68126(17) 0.38739(3) 0.0358(5) Uani 1 1 d . . .
N2 N 0.84681(16) 0.57341(17) 0.44224(3) 0.0355(5) Uani 1 1 d . . .
N3 N 1.333333 0.666667 0.38213(7) 0.0357(8) Uani 1 3 d S T P
N4 N 0.333333 0.666667 0.46918(6) 0.0323(7) Uani 1 3 d S T P
O4 O 0.77322(16) 0.7570(2) 0.45414(5) 0.0701(8) Uani 1 1 d . . .
C1 C 0.92969(16) 0.56447(17) 0.39034(4) 0.0273(4) Uani 1 1 d . . .
C4 C 1.20635(17) 0.69812(17) 0.39695(4) 0.0319(5) Uani 1 1 d . . .
H4 H 1.254182 0.752345 0.404594 0.038 Uiso 1 1 calc R . .
C3 C 1.10867(17) 0.67301(17) 0.39856(4) 0.0311(5) Uani 1 1 d . . .
H3 H 1.091679 0.711716 0.407000 0.037 Uiso 1 1 calc R . .
C2 C 1.03576(16) 0.59103(16) 0.38777(4) 0.0273(4) Uani 1 1 d . . .
C9 C 0.59977(18) 0.67732(19) 0.45350(4) 0.0328(5) Uani 1 1 d . . .
C12 C 0.42218(17) 0.66597(17) 0.46464(4) 0.0306(5) Uani 1 1 d . . .
C5 C 1.23323(16) 0.64213(16) 0.38385(4) 0.0290(5) Uani 1 1 d . . .
C7 C 1.06233(17) 0.53447(18) 0.37501(4) 0.0324(5) Uani 1 1 d . . .
H7 H 1.014050 0.478474 0.367948 0.039 Uiso 1 1 calc R . .
C11 C 0.50789(19) 0.7321(2) 0.47535(5) 0.0385(6) Uani 1 1 d . . .
H11 H 0.506099 0.772136 0.486427 0.046 Uiso 1 1 calc R . .
C10 C 0.59619(19) 0.7387(2) 0.46963(5) 0.0399(6) Uani 1 1 d . . .
H10 H 0.653765 0.784537 0.476627 0.048 Uiso 1 1 calc R . .
C8 C 0.69548(19) 0.6872(2) 0.44642(4) 0.0383(6) Uani 1 1 d . . .
C23 C 0.9237(2) 0.5080(2) 0.47599(4) 0.0365(5) Uani 1 1 d . . .
C6 C 1.16098(18) 0.56115(18) 0.37272(5) 0.0349(5) Uani 1 1 d . . .
H6 H 1.178272 0.524366 0.363670 0.042 Uiso 1 1 calc R . .
C26 C 0.9652(2) 0.4721(2) 0.49274(4) 0.0404(6) Uani 1 1 d . . .
H26 H 0.941041 0.404688 0.493303 0.049 Uiso 1 1 calc R . .
C17 C 0.7078(2) 0.7600(2) 0.35189(4) 0.0414(6) Uani 1 1 d . . .
C14 C 0.51329(19) 0.60880(19) 0.44332(4) 0.0350(5) Uani 1 1 d . . .
H14 H 0.514857 0.566796 0.432708 0.042 Uiso 1 1 calc R . .
C13 C 0.42478(19) 0.60227(19) 0.44877(4) 0.0346(5) Uani 1 1 d . . .
H13 H 0.367087 0.555734 0.441935 0.042 Uiso 1 1 calc R . .
C19 C 0.7608(2) 0.6533(2) 0.36682(4) 0.0452(7) Uani 1 1 d . . .
H19 H 0.779780 0.606738 0.364343 0.054 Uiso 1 1 calc R . .
C20 C 0.6811(2) 0.8004(3) 0.33275(5) 0.0492(7) Uani 1 1 d . . .
H20 H 0.684978 0.777807 0.318795 0.059 Uiso 1 1 calc R . .
C25 C 0.8222(2) 0.4798(2) 0.44426(5) 0.0441(6) Uani 1 1 d . . .
H25 H 0.778241 0.435072 0.434084 0.053 Uiso 1 1 calc R . .
C24 C 0.8580(2) 0.4449(2) 0.46059(5) 0.0485(7) Uani 1 1 d . . .
H24 H 0.837575 0.378275 0.461207 0.058 Uiso 1 1 calc R . .
C18 C 0.7347(3) 0.6894(2) 0.34876(5) 0.0495(7) Uani 1 1 d . . .
H18 H 0.735197 0.666389 0.334642 0.059 Uiso 1 1 calc R . .
O4W O 0.8381(3) 0.8056(4) 0.49794(6) 0.1098(12) Uani 1 1 d . . .
H4WA H 0.802569 0.767319 0.487695 0.165 Uiso 1 1 d G . .
H4WB H 0.891953 0.845057 0.491633 0.165 Uiso 1 1 d G . .
C15 C 0.7329(3) 0.7485(3) 0.39039(4) 0.0498(8) Uani 1 1 d . . .
H15 H 0.731408 0.768950 0.404734 0.060 Uiso 1 1 calc R . .
C16 C 0.7068(3) 0.7891(3) 0.37336(5) 0.0514(8) Uani 1 1 d . . .
H16 H 0.688720 0.835987 0.376316 0.062 Uiso 1 1 calc R . .
C22 C 0.9476(3) 0.6055(3) 0.47431(6) 0.0702(12) Uani 1 1 d . . .
H22 H 0.990765 0.651728 0.484350 0.084 Uiso 1 1 calc R . .
C21 C 0.9070(3) 0.6334(3) 0.45770(6) 0.0709(12) Uani 1 1 d . . .
H21 H 0.922776 0.698844 0.457245 0.085 Uiso 1 1 calc R . .
O3W O 0.8368(5) 0.4177(5) 0.34106(7) 0.088(2) Uani 0.5 1 d . . .
H3WA H 0.872898 0.460864 0.350459 0.132 Uiso 0.5 1 d R . .
H3WB H 0.805318 0.438694 0.333569 0.132 Uiso 0.5 1 d R . .

loop_
_atom_site_aniso_label
_atom_site_aniso_U_11
_atom_site_aniso_U_22
_atom_site_aniso_U_33
_atom_site_aniso_U_23
_atom_site_aniso_U_13
_atom_site_aniso_U_12
Ni1 0.02474(17) 0.03296(18) 0.02945(18) 0.00407(11) -0.00174(10) 0.01841(13)
O1W 0.0248(8) 0.0379(9) 0.0391(9) -0.0005(7) -0.0037(7) 0.0164(7)
O3 0.0331(9) 0.0418(10) 0.0381(9) 0.0006(7) 0.0045(7) 0.0219(8)
O1 0.0245(8) 0.0357(9) 0.0517(10) 0.0046(8) 0.0050(7) 0.0186(7)
O2 0.0226(8) 0.0333(9) 0.0503(10) 0.0022(8) 0.0018(7) 0.0102(7)
O2W 0.0431(11) 0.0411(11) 0.0568(12) 0.0011(9) -0.0034(9) 0.0189(9)
N1 0.0406(12) 0.0462(12) 0.0334(10) 0.0086(9) -0.0002(9) 0.0313(10)
N2 0.0398(12) 0.0431(12) 0.0321(10) 0.0017(9) -0.0074(8) 0.0270(10)
N3 0.0178(10) 0.0178(10) 0.072(3) 0.000 0.000 0.0089(5)
N4 0.0241(10) 0.0241(10) 0.049(2) 0.000 0.000 0.0120(5)
O4 0.0346(11) 0.0861(18) 0.0829(17) -0.0428(15) -0.0090(11) 0.0251(12)
C1 0.0220(10) 0.0302(11) 0.0305(10) 0.0093(9) 0.0031(8) 0.0136(9)
C4 0.0233(11) 0.0227(11) 0.0472(13) -0.0025(9) -0.0030(9) 0.0096(9)
C3 0.0281(11) 0.0267(11) 0.0409(12) 0.0008(9) 0.0036(9) 0.0157(10)
C2 0.0215(10) 0.0257(11) 0.0359(11) 0.0063(9) 0.0019(8) 0.0126(9)
C9 0.0311(12) 0.0373(13) 0.0344(12) -0.0012(10) -0.0023(9) 0.0204(11)
C12 0.0267(11) 0.0271(11) 0.0394(12) 0.0005(9) -0.0005(9) 0.0144(9)
C5 0.0176(10) 0.0209(10) 0.0491(13) 0.0026(9) 0.0006(9) 0.0101(8)
C7 0.0215(11) 0.0260(11) 0.0473(14) -0.0053(10) -0.0047(9) 0.0100(9)
C11 0.0334(13) 0.0368(13) 0.0469(14) -0.0145(11) -0.0056(11) 0.0188(11)
C10 0.0295(12) 0.0410(14) 0.0462(14) -0.0131(11) -0.0078(10) 0.0154(11)
C8 0.0334(13) 0.0482(15) 0.0375(13) -0.0026(11) -0.0025(10) 0.0236(12)
C23 0.0402(13) 0.0508(15) 0.0276(11) 0.0051(10) -0.0016(10) 0.0295(12)
C6 0.0271(12) 0.0268(12) 0.0533(15) -0.0059(10) 0.0004(10) 0.0152(10)
C26 0.0474(15) 0.0503(16) 0.0338(12) 0.0076(11) -0.0028(10) 0.0320(13)
C17 0.0472(15) 0.0573(17) 0.0348(12) 0.0134(12) 0.0019(11) 0.0375(14)
C14 0.0362(13) 0.0373(13) 0.0354(12) -0.0073(10) -0.0026(10) 0.0211(11)
C13 0.0305(12) 0.0330(12) 0.0403(13) -0.0087(10) -0.0066(10) 0.0158(10)
C19 0.0651(19) 0.0557(17) 0.0367(13) 0.0040(12) -0.0007(12) 0.0465(16)
C20 0.0614(19) 0.071(2) 0.0354(14) 0.0153(13) 0.0022(12) 0.0483(17)
C25 0.0498(16) 0.0414(15) 0.0430(14) -0.0005(11) -0.0167(12) 0.0243(13)
C24 0.0586(18) 0.0404(15) 0.0503(16) 0.0020(12) -0.0181(14) 0.0274(14)
C18 0.076(2) 0.0647(19) 0.0310(13) 0.0052(12) -0.0005(13) 0.0526(18)
O4W 0.112(3) 0.138(4) 0.089(2) -0.024(2) -0.021(2) 0.069(3)
C15 0.072(2) 0.076(2) 0.0317(13) 0.0088(13) 0.0026(13) 0.0604(19)
C16 0.075(2) 0.075(2) 0.0386(14) 0.0130(14) 0.0061(13) 0.0625(19)
C22 0.105(3) 0.0515(19) 0.058(2) -0.0123(15) -0.050(2) 0.043(2)
C21 0.111(3) 0.0460(18) 0.065(2) -0.0106(15) -0.049(2) 0.046(2)
O3W 0.091(4) 0.092(4) 0.033(2) -0.002(2) -0.005(2) 0.008(3)

loop_
_atom_type_symbol
_atom_type_description
_atom_type_scat_dispersion_real
_atom_type_scat_dispersion_imag
_atom_type_scat_source
C C 0.0033 0.0016 'International Tables Vol C Tables 4.2.6.8 and 6.1.1.4'
H H 0.0000 0.0000 'International Tables Vol C Tables 4.2.6.8 and 6.1.1.4'
N N 0.0061 0.0033 'International Tables Vol C Tables 4.2.6.8 and 6.1.1.4'
Ni Ni 0.3393 1.1124 'International Tables Vol C Tables 4.2.6.8 and 6.1.1.4'
O O 0.0106 0.0060 'International Tables Vol C Tables 4.2.6.8 and 6.1.1.4'

loop_
_geom_angle_atom_site_label_1
_geom_angle_atom_site_label_2
_geom_angle_atom_site_label_3
_geom_angle
_geom_angle_site_symmetry_1
_geom_angle_site_symmetry_3
O1W Ni1 N1 89.88(8) . .
O1W Ni1 N2 90.29(8) . .
O3 Ni1 O1W 90.48(7) . .
O3 Ni1 O1 178.56(8) . .
O3 Ni1 O2W 91.41(8) . .
O3 Ni1 N1 88.45(8) . .
O3 Ni1 N2 92.15(8) . .
O1 Ni1 O1W 90.96(7) . .
O1 Ni1 O2W 87.14(8) . .
O1 Ni1 N1 91.51(8) . .
O1 Ni1 N2 87.88(8) . .
O2W Ni1 O1W 176.94(8) . .
O2W Ni1 N1 87.78(9) . .
O2W Ni1 N2 92.03(9) . .
N1 Ni1 N2 179.37(9) . .
Ni1 O1W H1WA 111.0 . .
Ni1 O1W H1WB 110.8 . .
H1WA O1W H1WB 103.1 . .
C8 O3 Ni1 129.32(18) . .
C1 O1 Ni1 131.24(15) . .
Ni1 O2W H2WA 109.8 . .
Ni1 O2W H2WB 109.5 . .
H2WA O2W H2WB 103.8 . .
C19 N1 Ni1 123.27(17) . .
C19 N1 C15 116.7(2) . .
C15 N1 Ni1 119.96(18) . .
C25 N2 Ni1 122.68(18) . .
C25 N2 C21 115.5(2) . .
C21 N2 Ni1 121.63(19) . .
C5 N3 C5 119.47(5) . 2_755
C5 N3 C5 119.47(5) . 3_775
C5 N3 C5 119.47(5) 3_775 2_755
C12 N4 C12 116.38(12) 2_665 .
C12 N4 C12 116.37(12) 2_665 3_565
C12 N4 C12 116.38(12) 3_565 .
O1 C1 O2 125.6(2) . .
O1 C1 C2 115.4(2) . .
O2 C1 C2 119.0(2) . .
C3 C4 H4 119.9 . .
C3 C4 C5 120.1(2) . .
C5 C4 H4 119.9 . .
C4 C3 H3 119.5 . .
C4 C3 C2 121.0(2) . .
C2 C3 H3 119.5 . .
C3 C2 C1 119.5(2) . .
C3 C2 C7 118.9(2) . .
C7 C2 C1 121.6(2) . .
C10 C9 C8 121.0(2) . .
C14 C9 C10 119.1(2) . .
C14 C9 C8 119.8(2) . .
C11 C12 N4 119.5(2) . .
C11 C12 C13 119.5(2) . .
C13 C12 N4 121.0(2) . .
C4 C5 N3 120.8(2) . .
C6 C5 N3 120.0(2) . .
C6 C5 C4 119.2(2) . .
C2 C7 H7 119.8 . .
C2 C7 C6 120.5(2) . .
C6 C7 H7 119.8 . .
C12 C11 H11 119.9 . .
C10 C11 C12 120.2(2) . .
C10 C11 H11 119.9 . .
C9 C10 H10 119.7 . .
C11 C10 C9 120.6(2) . .
C11 C10 H10 119.7 . .
O3 C8 C9 117.0(2) . .
O4 C8 O3 124.7(2) . .
O4 C8 C9 118.2(2) . .
C24 C23 C26 120.6(3) . .
C24 C23 C22 115.9(2) . .
C22 C23 C26 123.4(3) . .
C5 C6 C7 120.3(2) . .
C5 C6 H6 119.8 . .
C7 C6 H6 119.8 . .
C23 C26 H26 117.3 . .
C26 C26 C23 125.5(4) 10_766 .
C26 C26 H26 117.3 10_766 .
C18 C17 C20 120.2(3) . .
C16 C17 C20 122.9(3) . .
C16 C17 C18 116.9(2) . .
C9 C14 H14 119.7 . .
C13 C14 C9 120.7(2) . .
C13 C14 H14 119.7 . .
C12 C13 H13 120.1 . .
C14 C13 C12 119.9(2) . .
C14 C13 H13 120.1 . .
N1 C19 H19 118.2 . .
N1 C19 C18 123.6(3) . .
C18 C19 H19 118.2 . .
C17 C20 H20 117.5 . .
C20 C20 C17 125.1(4) 16_665 .
C20 C20 H20 117.5 16_665 .
N2 C25 H25 118.1 . .
N2 C25 C24 123.8(3) . .
C24 C25 H25 118.1 . .
C23 C24 C25 120.5(3) . .
C23 C24 H24 119.8 . .
C25 C24 H24 119.8 . .
C17 C18 C19 119.5(3) . .
C17 C18 H18 120.2 . .
C19 C18 H18 120.2 . .
H4WA O4W H4WB 104.5 . .
N1 C15 H15 118.3 . .
N1 C15 C16 123.4(3) . .
C16 C15 H15 118.3 . .
C17 C16 H16 120.1 . .
C15 C16 C17 119.8(3) . .
C15 C16 H16 120.1 . .
C23 C22 H22 120.2 . .
C21 C22 C23 119.6(3) . .
C21 C22 H22 120.2 . .
N2 C21 C22 124.6(3) . .
N2 C21 H21 117.7 . .
C22 C21 H21 117.7 . .
H3WA O3W H3WB 109.4 . .

loop_
_geom_bond_atom_site_label_1
_geom_bond_atom_site_label_2
_geom_bond_distance
_geom_bond_site_symmetry_2
Ni1 O1W 2.0874(18) .
Ni1 O3 2.0331(17) .
Ni1 O1 2.0452(17) .
Ni1 O2W 2.076(2) .
Ni1 N1 2.121(2) .
Ni1 N2 2.129(2) .
O1W H1WA 0.8730 .
O1W H1WB 0.8746 .
O3 C8 1.259(3) .
O1 C1 1.252(3) .
O2 C1 1.258(3) .
O2W H2WA 0.8580 .
O2W H2WB 0.8609 .
N1 C19 1.322(4) .
N1 C15 1.336(4) .
N2 C25 1.327(4) .
N2 C21 1.329(4) .
N3 C5 1.424(2) 3_775
N3 C5 1.424(2) 2_755
N3 C5 1.424(2) .
N4 C12 1.428(2) 2_665
N4 C12 1.428(2) 3_565
N4 C12 1.428(2) .
O4 C8 1.254(4) .
C1 C2 1.510(3) .
C4 H4 0.9300 .
C4 C3 1.384(3) .
C4 C5 1.397(3) .
C3 H3 0.9300 .
C3 C2 1.387(3) .
C2 C7 1.390(3) .
C9 C10 1.393(4) .
C9 C8 1.495(3) .
C9 C14 1.387(4) .
C12 C11 1.384(3) .
C12 C13 1.403(3) .
C5 C6 1.385(3) .
C7 H7 0.9300 .
C7 C6 1.396(3) .
C11 H11 0.9300 .
C11 C10 1.383(4) .
C10 H10 0.9300 .
C23 C26 1.463(3) .
C23 C24 1.377(4) .
C23 C22 1.387(4) .
C6 H6 0.9300 .
C26 C26 1.334(6) 10_766
C26 H26 0.9300 .
C17 C20 1.479(3) .
C17 C18 1.384(4) .
C17 C16 1.380(4) .
C14 H14 0.9300 .
C14 C13 1.382(4) .
C13 H13 0.9300 .
C19 H19 0.9300 .
C19 C18 1.385(4) .
C20 C20 1.323(6) 16_665
C20 H20 0.9300 .
C25 H25 0.9300 .
C25 C24 1.379(4) .
C24 H24 0.9300 .
C18 H18 0.9300 .
O4W H4WA 0.8497 .
O4W H4WB 0.8500 .
C15 H15 0.9300 .
C15 C16 1.379(4) .
C16 H16 0.9300 .
C22 H22 0.9300 .
C22 C21 1.374(4) .
C21 H21 0.9300 .
O3W H3WA 0.8489 .
O3W H3WB 0.8505 .

loop_
_platon_squeeze_void_nr
_platon_squeeze_void_average_x
_platon_squeeze_void_average_y
_platon_squeeze_void_average_z
_platon_squeeze_void_volume
_platon_squeeze_void_count_electrons
_platon_squeeze_void_content
1 0.000 0.000 0.033 7 0 ' '
2 0.000 0.000 0.150 7 0 ' '
3 0.000 0.000 0.388 244 46 ' '
4 0.000 0.000 0.612 244 46 ' '
5 0.000 0.000 0.850 7 0 ' '
6 0.000 0.000 0.967 7 0 ' '
7 0.333 0.667 0.279 245 46 ' '
8 0.333 0.667 0.055 245 46 ' '
9 0.333 0.667 0.517 7 0 ' '
10 0.333 0.667 0.633 7 0 ' '
11 0.333 0.667 0.700 7 0 ' '
12 0.333 0.667 0.817 7 0 ' '
13 0.667 0.333 0.945 245 46 ' '
14 0.667 0.333 0.721 245 46 ' '
15 0.667 0.333 0.183 7 0 ' '
16 0.667 0.333 0.300 7 0 ' '
17 0.667 0.333 0.367 7 0 ' '
18 0.667 0.333 0.483 7 0 ' '
